data_4101976
loop_
_publ_author_name
'Robert A. Geiger'
'Swarup Chattopadhyay'
'Victor W. Day'
'Timothy A. Jackson'

_publ_section_title
;
 A Series of Peroxomanganese(III) Complexes Supported by Tetradentate
 Aminopyridyl Ligands: Detailed Spectroscopic and Computational Studies
;
_journal_name_full 'Journal of the American Chemical Society'
_journal_page_first 2821
_journal_page_last 2831
_journal_paper_doi 10.1021/ja910235g
_journal_volume 132
_journal_year 2010
_chemical_formula_sum 'C21 H29 Cl2 Mn N5 O8'
_chemical_formula_weight 605.33
_chemical_name_systematic
; 
 ? 
;
_space_group_IT_number 14
_symmetry_cell_setting monoclinic
_symmetry_space_group_name_Hall '-P 2ybc'
_symmetry_space_group_name_H-M 'P 1 21/c 1'
_atom_sites_solution_hydrogens geom
_atom_sites_solution_primary direct
_atom_sites_solution_secondary difmap
_audit_creation_method SHELXL-97
_cell_angle_alpha 90.00
_cell_angle_beta 104.277(2)
_cell_angle_gamma 90.00
_cell_formula_units_Z 4
_cell_length_a 18.169(2)
_cell_length_b 9.8793(13)
_cell_length_c 14.5449(19)
_cell_measurement_reflns_used 5833
_cell_measurement_temperature 100(2)
_cell_measurement_theta_max 28.23
_cell_measurement_theta_min 2.31
_cell_volume 2530.1(5)
_computing_cell_refinement 'Bruker SAINT'
_computing_data_collection 'Bruker SMART'
_computing_data_reduction 'Bruker SAINT'
_computing_molecular_graphics 'Bruker SHELXTL'
_computing_publication_material 'Bruker SHELXTL'
_computing_structure_refinement 'Bruker SHELXTL'
_computing_structure_solution 'Bruker SHELXTL'
_diffrn_ambient_temperature 100(2)
_diffrn_measured_fraction_theta_full 0.938
_diffrn_measured_fraction_theta_max 0.938
_diffrn_measurement_device_type 'Bruker SMART APEX CCD area detector'
_diffrn_measurement_method 'phi and omega scans'
_diffrn_radiation_monochromator graphite
_diffrn_radiation_source 'fine-focus sealed tube'
_diffrn_radiation_type MoK\a
_diffrn_radiation_wavelength 0.71073
_diffrn_reflns_av_R_equivalents 0.0539
_diffrn_reflns_av_sigmaI/netI 0.0550
_diffrn_reflns_limit_h_max 24
_diffrn_reflns_limit_h_min -24
_diffrn_reflns_limit_k_max 13
_diffrn_reflns_limit_k_min -13
_diffrn_reflns_limit_l_max 19
_diffrn_reflns_limit_l_min -19
_diffrn_reflns_number 23041
_diffrn_reflns_theta_full 29.20
_diffrn_reflns_theta_max 29.20
_diffrn_reflns_theta_min 2.31
_diffrn_standards_decay_% 0.00
_exptl_absorpt_coefficient_mu 0.789
_exptl_absorpt_correction_T_max 1.000
_exptl_absorpt_correction_T_min 0.901
_exptl_absorpt_correction_type multi-scan
_exptl_crystal_colour Colorless
_exptl_crystal_density_diffrn 1.589
_exptl_crystal_density_method 'not measured'
_exptl_crystal_description Irregular
_exptl_crystal_F_000 1252
_exptl_crystal_size_max 0.44
_exptl_crystal_size_mid 0.12
_exptl_crystal_size_min 0.11
_refine_diff_density_max 0.820
_refine_diff_density_min -0.503
_refine_diff_density_rms 0.080
_refine_ls_extinction_method none
_refine_ls_goodness_of_fit_ref 1.043
_refine_ls_hydrogen_treatment refall
_refine_ls_matrix_type full
_refine_ls_number_parameters 450
_refine_ls_number_reflns 6423
_refine_ls_number_restraints 0
_refine_ls_restrained_S_all 1.043
_refine_ls_R_factor_all 0.0617
_refine_ls_R_factor_gt 0.0479
_refine_ls_shift/su_max 0.001
_refine_ls_shift/su_mean 0.000
_refine_ls_structure_factor_coef Fsqd
_refine_ls_weighting_details 'calc w=1/[\s^2^(Fo^2^)+(0.0496P)^2^+0.0000P] where P=(Fo^2^+2Fc^2^)/3'
_refine_ls_weighting_scheme calc
_refine_ls_wR_factor_gt 0.1004
_refine_ls_wR_factor_ref 0.1065
_reflns_number_gt 5263
_reflns_number_total 6423
_reflns_threshold_expression >2sigma(I)
_cod_data_source_file ja910235g_si_004.cif
_cod_data_source_block Cmpd_1-Me_(k76g)
_cod_original_cell_volume 2530.1(6)
_cod_database_code 4101976

loop_
_symmetry_equiv_pos_as_xyz
'x, y, z'
'-x, y+1/2, -z+1/2'
'-x, -y, -z'
'x, -y-1/2, z-1/2'

loop_
_atom_site_label
_atom_site_type_symbol
_atom_site_fract_x
_atom_site_fract_y
_atom_site_fract_z
_atom_site_U_iso_or_equiv
_atom_site_adp_type
_atom_site_occupancy
_atom_site_symmetry_multiplicity
_atom_site_calc_flag
_atom_site_refinement_flags
_atom_site_disorder_assembly
_atom_site_disorder_group
Mn Mn 0.777678(19) 0.09906(3) 0.25836(2) 0.01647(10) Uani 1 1 d . . .
N1 N 0.68933(10) 0.0350(2) 0.12470(13) 0.0196(4) Uani 1 1 d . . .
N2 N 0.69920(10) 0.28193(19) 0.21893(13) 0.0186(4) Uani 1 1 d . . .
N3 N 0.83553(10) 0.29148(18) 0.33230(13) 0.0178(4) Uani 1 1 d . . .
N4 N 0.86264(10) 0.01786(18) 0.38954(13) 0.0170(4) Uani 1 1 d . . .
C1 C 0.69401(13) -0.0675(2) 0.06527(17) 0.0215(5) Uani 1 1 d . . .
C2 C 0.64420(15) -0.0761(3) -0.02435(18) 0.0270(6) Uani 1 1 d . . .
H2 H 0.6476(15) -0.145(3) -0.0664(19) 0.029(7) Uiso 1 1 d . . .
C3 C 0.58735(15) 0.0163(3) -0.05214(19) 0.0297(6) Uani 1 1 d . . .
H3 H 0.5540(16) 0.007(3) -0.107(2) 0.032(8) Uiso 1 1 d . . .
C4 C 0.58024(14) 0.1188(3) 0.00983(19) 0.0268(6) Uani 1 1 d . . .
H4 H 0.5427(14) 0.184(3) -0.0019(17) 0.021(7) Uiso 1 1 d . . .
C5 C 0.63208(13) 0.1249(2) 0.09717(17) 0.0218(5) Uani 1 1 d . . .
C6 C 0.62426(13) 0.2301(3) 0.16891(18) 0.0235(5) Uani 1 1 d . . .
H6A H 0.5980(14) 0.187(2) 0.2159(17) 0.020(6) Uiso 1 1 d . . .
H6B H 0.5902(14) 0.301(3) 0.1389(17) 0.022(7) Uiso 1 1 d . . .
C7 C 0.72799(15) 0.3740(3) 0.15435(19) 0.0246(5) Uani 1 1 d . . .
H7A H 0.7454(15) 0.326(3) 0.1126(19) 0.028(7) Uiso 1 1 d . . .
H7B H 0.6882(15) 0.433(3) 0.1213(19) 0.029(7) Uiso 1 1 d . . .
C8 C 0.79069(15) 0.4664(3) 0.2056(2) 0.0270(6) Uani 1 1 d . . .
H8A H 0.7697(13) 0.531(3) 0.2411(17) 0.018(6) Uiso 1 1 d . . .
H8B H 0.8132(16) 0.507(3) 0.164(2) 0.042(9) Uiso 1 1 d . . .
C9 C 0.85745(15) 0.3948(3) 0.2690(2) 0.0257(5) Uani 1 1 d . . .
H9A H 0.8904(16) 0.458(3) 0.305(2) 0.034(8) Uiso 1 1 d . . .
H9B H 0.8872(13) 0.351(2) 0.2337(16) 0.015(6) Uiso 1 1 d . . .
C11 C 0.86462(12) -0.1094(2) 0.42437(16) 0.0192(5) Uani 1 1 d . . .
C12 C 0.89950(13) -0.1376(3) 0.51881(17) 0.0211(5) Uani 1 1 d . . .
H12 H 0.9007(12) -0.224(2) 0.5365(15) 0.007(5) Uiso 1 1 d . . .
C13 C 0.93167(14) -0.0344(3) 0.57857(18) 0.0251(5) Uani 1 1 d . . .
H13 H 0.9535(17) -0.056(3) 0.642(2) 0.047(9) Uiso 1 1 d . . .
C14 C 0.93122(14) 0.0940(3) 0.54293(18) 0.0236(5) Uani 1 1 d . . .
H14 H 0.9527(15) 0.156(3) 0.5779(19) 0.024(7) Uiso 1 1 d . . .
C15 C 0.89782(12) 0.1169(2) 0.44795(16) 0.0188(5) Uani 1 1 d . . .
C16 C 0.90519(14) 0.2521(2) 0.40279(19) 0.0236(5) Uani 1 1 d . . .
H16A H 0.9453(13) 0.244(2) 0.3708(15) 0.009(5) Uiso 1 1 d . . .
H16B H 0.9214(13) 0.324(2) 0.4479(16) 0.015(6) Uiso 1 1 d . . .
C17 C 0.77812(14) 0.3466(3) 0.37878(19) 0.0244(5) Uani 1 1 d . . .
H17A H 0.7770(12) 0.290(2) 0.4302(16) 0.008(5) Uiso 1 1 d . . .
H17B H 0.7900(15) 0.436(3) 0.4002(19) 0.032(8) Uiso 1 1 d . . .
C18 C 0.69766(14) 0.3503(3) 0.30908(18) 0.0233(5) Uani 1 1 d . . .
H18A H 0.6630(14) 0.305(2) 0.3318(16) 0.014(6) Uiso 1 1 d . . .
H18B H 0.6808(14) 0.437(3) 0.3030(18) 0.024(7) Uiso 1 1 d . . .
C19 C 0.75118(16) -0.1758(3) 0.0990(2) 0.0266(6) Uani 1 1 d . . .
H19A H 0.732(2) -0.229(4) 0.135(3) 0.061(11) Uiso 1 1 d . . .
H19B H 0.7559(17) -0.229(3) 0.049(2) 0.051(10) Uiso 1 1 d . . .
H19C H 0.796(2) -0.146(4) 0.134(2) 0.061(11) Uiso 1 1 d . . .
C20 C 0.83011(16) -0.2194(3) 0.35696(19) 0.0245(5) Uani 1 1 d . . .
H20A H 0.8308(14) -0.303(3) 0.3889(17) 0.021(7) Uiso 1 1 d . . .
H20B H 0.7798(16) -0.198(3) 0.3269(19) 0.032(8) Uiso 1 1 d . . .
H20C H 0.8588(15) -0.230(3) 0.3152(19) 0.028(7) Uiso 1 1 d . . .
Cl1 Cl 0.92741(3) 0.03243(6) 0.15996(4) 0.02031(13) Uani 1 1 d . . .
O11 O 0.85667(10) 0.09814(16) 0.16448(12) 0.0258(4) Uani 1 1 d . . .
O12 O 0.94009(10) -0.08191(17) 0.22215(13) 0.0283(4) Uani 1 1 d . . .
O13 O 0.98687(10) 0.12915(18) 0.18845(14) 0.0360(5) Uani 1 1 d . . .
O14 O 0.92033(11) -0.00942(19) 0.06424(12) 0.0359(5) Uani 1 1 d . . .
N1S N 0.69474(11) 0.0294(2) 0.34349(14) 0.0242(4) Uani 1 1 d . . .
C1S C 0.64560(13) -0.0121(2) 0.37007(17) 0.0212(5) Uani 1 1 d . . .
C2S C 0.58275(16) -0.0636(3) 0.4046(2) 0.0290(6) Uani 1 1 d . . .
H2SA H 0.6000(17) -0.098(3) 0.464(2) 0.043(9) Uiso 1 1 d . . .
H2SB H 0.547(2) 0.004(4) 0.405(2) 0.060(10) Uiso 1 1 d . . .
H2SC H 0.5554(18) -0.128(3) 0.363(2) 0.053(10) Uiso 1 1 d . . .
Cl2 Cl 0.42279(3) 0.20544(6) 0.30179(4) 0.02273(14) Uani 1 1 d . . .
O21 O 0.34878(10) 0.19418(18) 0.23791(13) 0.0319(4) Uani 1 1 d . . .
O22 O 0.42576(12) 0.1291(2) 0.38611(14) 0.0467(6) Uani 1 1 d . . .
O23 O 0.43701(12) 0.3451(2) 0.32550(15) 0.0484(6) Uani 1 1 d . . .
O24 O 0.47859(11) 0.1559(2) 0.25677(14) 0.0404(5) Uani 1 1 d . . .

loop_
_atom_site_aniso_label
_atom_site_aniso_U_11
_atom_site_aniso_U_22
_atom_site_aniso_U_33
_atom_site_aniso_U_23
_atom_site_aniso_U_13
_atom_site_aniso_U_12
Mn 0.01666(18) 0.01515(18) 0.01632(18) -0.00115(13) 0.00164(13) 0.00138(13)
N1 0.0179(10) 0.0209(10) 0.0195(10) -0.0004(8) 0.0036(8) -0.0006(8)
N2 0.0161(9) 0.0193(10) 0.0211(10) -0.0003(8) 0.0057(8) 0.0014(8)
N3 0.0174(9) 0.0154(9) 0.0204(10) 0.0004(8) 0.0044(8) 0.0008(7)
N4 0.0170(9) 0.0149(9) 0.0182(10) -0.0007(7) 0.0026(7) -0.0002(7)
C1 0.0212(12) 0.0240(12) 0.0200(12) -0.0017(9) 0.0066(9) -0.0039(9)
C2 0.0336(14) 0.0285(14) 0.0181(12) -0.0035(10) 0.0051(10) -0.0075(11)
C3 0.0278(14) 0.0377(16) 0.0192(13) 0.0036(11) -0.0022(11) -0.0066(12)
C4 0.0203(12) 0.0288(14) 0.0277(14) 0.0039(11) -0.0006(10) 0.0000(11)
C5 0.0186(11) 0.0220(12) 0.0233(12) 0.0027(10) 0.0025(9) -0.0011(9)
C6 0.0167(11) 0.0255(13) 0.0261(13) -0.0002(10) 0.0010(10) 0.0035(10)
C7 0.0234(13) 0.0238(13) 0.0278(14) 0.0037(11) 0.0087(11) 0.0049(10)
C8 0.0286(14) 0.0191(13) 0.0358(15) 0.0067(11) 0.0129(12) 0.0036(10)
C9 0.0254(13) 0.0198(13) 0.0331(14) 0.0017(11) 0.0095(11) 0.0002(11)
C11 0.0170(11) 0.0178(11) 0.0227(12) 0.0006(9) 0.0050(9) -0.0009(9)
C12 0.0192(12) 0.0215(12) 0.0232(13) 0.0059(10) 0.0060(9) 0.0015(9)
C13 0.0205(12) 0.0338(15) 0.0204(13) 0.0020(11) 0.0040(10) 0.0035(10)
C14 0.0203(12) 0.0260(13) 0.0222(13) -0.0077(11) 0.0007(10) 0.0003(10)
C15 0.0176(11) 0.0177(11) 0.0202(12) -0.0031(9) 0.0031(9) -0.0005(9)
C16 0.0206(12) 0.0193(12) 0.0286(14) -0.0027(10) 0.0015(10) -0.0045(10)
C17 0.0281(13) 0.0187(12) 0.0270(14) -0.0058(11) 0.0080(11) -0.0013(10)
C18 0.0254(13) 0.0183(12) 0.0281(14) -0.0005(10) 0.0103(11) 0.0027(10)
C19 0.0259(14) 0.0256(14) 0.0270(15) -0.0061(12) 0.0042(11) 0.0011(11)
C20 0.0261(14) 0.0182(13) 0.0271(14) 0.0001(11) 0.0025(11) -0.0022(10)
Cl1 0.0205(3) 0.0190(3) 0.0212(3) 0.0023(2) 0.0046(2) 0.0026(2)
O11 0.0296(9) 0.0230(9) 0.0271(9) 0.0047(7) 0.0113(7) 0.0068(7)
O12 0.0299(10) 0.0229(9) 0.0307(10) 0.0081(7) 0.0046(8) 0.0044(7)
O13 0.0252(10) 0.0268(10) 0.0501(12) 0.0099(9) -0.0021(9) -0.0044(8)
O14 0.0550(13) 0.0344(11) 0.0211(10) 0.0012(8) 0.0147(9) 0.0110(9)
N1S 0.0237(11) 0.0236(11) 0.0239(11) 0.0012(9) 0.0033(9) 0.0011(9)
C1S 0.0226(12) 0.0191(12) 0.0192(12) 0.0009(9) 0.0000(9) 0.0046(10)
C2S 0.0267(14) 0.0317(15) 0.0305(16) 0.0035(12) 0.0109(12) 0.0025(12)
Cl2 0.0216(3) 0.0262(3) 0.0193(3) -0.0004(2) 0.0029(2) 0.0000(2)
O21 0.0227(9) 0.0350(11) 0.0331(10) -0.0030(8) -0.0023(8) -0.0035(8)
O22 0.0433(12) 0.0667(15) 0.0343(11) 0.0236(11) 0.0176(10) 0.0169(11)
O23 0.0485(13) 0.0337(11) 0.0503(13) -0.0122(10) -0.0120(10) -0.0044(10)
O24 0.0328(11) 0.0565(14) 0.0352(11) 0.0056(10) 0.0149(9) 0.0107(10)

loop_
_atom_type_symbol
_atom_type_description
_atom_type_scat_dispersion_real
_atom_type_scat_dispersion_imag
_atom_type_scat_source
C C 0.0033 0.0016 'International Tables Vol C Tables 4.2.6.8 and 6.1.1.4'
H H 0.0000 0.0000 'International Tables Vol C Tables 4.2.6.8 and 6.1.1.4'
N N 0.0061 0.0033 'International Tables Vol C Tables 4.2.6.8 and 6.1.1.4'
O O 0.0106 0.0060 'International Tables Vol C Tables 4.2.6.8 and 6.1.1.4'
Cl Cl 0.1484 0.1585 'International Tables Vol C Tables 4.2.6.8 and 6.1.1.4'
Mn Mn 0.3368 0.7283 'International Tables Vol C Tables 4.2.6.8 and 6.1.1.4'

loop_
_geom_angle_atom_site_label_1
_geom_angle_atom_site_label_2
_geom_angle_atom_site_label_3
_geom_angle
_geom_angle_site_symmetry_1
_geom_angle_site_symmetry_3
_geom_angle_publ_flag
O11 Mn N1S 161.91(7) . . ?
O11 Mn N4 96.12(7) . . ?
N1S Mn N4 80.87(7) . . ?
O11 Mn N1 84.27(7) . . ?
N1S Mn N1 87.64(7) . . ?
N4 Mn N1 143.34(7) . . ?
O11 Mn N2 107.94(6) . . ?
N1S Mn N2 85.41(7) . . ?
N4 Mn N2 137.63(7) . . ?
N1 Mn N2 75.02(7) . . ?
O11 Mn N3 90.04(7) . . ?
N1S Mn N3 106.38(7) . . ?
N4 Mn N3 76.32(7) . . ?
N1 Mn N3 140.28(7) . . ?
N2 Mn N3 69.50(7) . . ?
C1 N1 C5 118.0(2) . . ?
C1 N1 Mn 127.73(15) . . ?
C5 N1 Mn 113.45(15) . . ?
C6 N2 C18 112.33(18) . . ?
C6 N2 C7 109.08(19) . . ?
C18 N2 C7 111.43(19) . . ?
C6 N2 Mn 107.07(14) . . ?
C18 N2 Mn 106.57(14) . . ?
C7 N2 Mn 110.23(14) . . ?
C16 N3 C17 111.18(19) . . ?
C16 N3 C9 107.24(18) . . ?
C17 N3 C9 110.81(19) . . ?
C16 N3 Mn 108.76(14) . . ?
C17 N3 Mn 102.99(14) . . ?
C9 N3 Mn 115.87(15) . . ?
C15 N4 C11 118.25(19) . . ?
C15 N4 Mn 112.91(14) . . ?
C11 N4 Mn 126.13(15) . . ?
N1 C1 C2 121.1(2) . . ?
N1 C1 C19 118.6(2) . . ?
C2 C1 C19 120.2(2) . . ?
C3 C2 C1 120.4(3) . . ?
C3 C2 H2 117.7(17) . . ?
C1 C2 H2 121.9(17) . . ?
C2 C3 C4 118.9(2) . . ?
C2 C3 H3 120.0(18) . . ?
C4 C3 H3 121.0(18) . . ?
C3 C4 C5 118.6(2) . . ?
C3 C4 H4 125.0(15) . . ?
C5 C4 H4 116.4(15) . . ?
N1 C5 C4 122.9(2) . . ?
N1 C5 C6 116.5(2) . . ?
C4 C5 C6 120.5(2) . . ?
N2 C6 C5 110.48(19) . . ?
N2 C6 H6A 110.0(14) . . ?
C5 C6 H6A 108.7(14) . . ?
N2 C6 H6B 112.7(15) . . ?
C5 C6 H6B 110.3(15) . . ?
H6A C6 H6B 104(2) . . ?
N2 C7 C8 113.5(2) . . ?
N2 C7 H7A 110.4(17) . . ?
C8 C7 H7A 107.8(17) . . ?
N2 C7 H7B 110.2(16) . . ?
C8 C7 H7B 105.5(16) . . ?
H7A C7 H7B 109(2) . . ?
C7 C8 C9 114.5(2) . . ?
C7 C8 H8A 108.6(15) . . ?
C9 C8 H8A 110.5(15) . . ?
C7 C8 H8B 110.6(19) . . ?
C9 C8 H8B 101.0(19) . . ?
H8A C8 H8B 111(2) . . ?
N3 C9 C8 113.7(2) . . ?
N3 C9 H9A 110.2(17) . . ?
C8 C9 H9A 109.9(18) . . ?
N3 C9 H9B 107.5(14) . . ?
C8 C9 H9B 111.5(14) . . ?
H9A C9 H9B 104(2) . . ?
N4 C11 C12 121.3(2) . . ?
N4 C11 C20 117.5(2) . . ?
C12 C11 C20 121.1(2) . . ?
C13 C12 C11 119.7(2) . . ?
C13 C12 H12 123.6(14) . . ?
C11 C12 H12 116.7(14) . . ?
C14 C13 C12 119.1(2) . . ?
C14 C13 H13 123.3(19) . . ?
C12 C13 H13 117.6(19) . . ?
C13 C14 C15 119.3(2) . . ?
C13 C14 H14 119.5(18) . . ?
C15 C14 H14 121.1(19) . . ?
N4 C15 C14 122.2(2) . . ?
N4 C15 C16 116.5(2) . . ?
C14 C15 C16 121.0(2) . . ?
N3 C16 C15 112.60(19) . . ?
N3 C16 H16A 108.1(13) . . ?
C15 C16 H16A 107.0(14) . . ?
N3 C16 H16B 110.2(14) . . ?
C15 C16 H16B 113.7(14) . . ?
H16A C16 H16B 104.7(19) . . ?
N3 C17 C18 111.4(2) . . ?
N3 C17 H17A 107.5(14) . . ?
C18 C17 H17A 109.3(14) . . ?
N3 C17 H17B 111.5(16) . . ?
C18 C17 H17B 107.0(17) . . ?
H17A C17 H17B 110(2) . . ?
N2 C18 C17 110.19(19) . . ?
N2 C18 H18A 105.3(15) . . ?
C17 C18 H18A 112.2(15) . . ?
N2 C18 H18B 115.1(16) . . ?
C17 C18 H18B 109.0(16) . . ?
H18A C18 H18B 105(2) . . ?
C1 C19 H19A 107(2) . . ?
C1 C19 H19B 110(2) . . ?
H19A C19 H19B 105(3) . . ?
C1 C19 H19C 115(2) . . ?
H19A C19 H19C 107(3) . . ?
H19B C19 H19C 113(3) . . ?
C11 C20 H20A 111.1(15) . . ?
C11 C20 H20B 110.3(17) . . ?
H20A C20 H20B 109(2) . . ?
C11 C20 H20C 108.1(17) . . ?
H20A C20 H20C 107(2) . . ?
H20B C20 H20C 112(2) . . ?
O13 Cl1 O14 110.93(12) . . ?
O13 Cl1 O12 110.70(11) . . ?
O14 Cl1 O12 110.48(11) . . ?
O13 Cl1 O11 107.60(11) . . ?
O14 Cl1 O11 107.76(11) . . ?
O12 Cl1 O11 109.27(10) . . ?
Cl1 O11 Mn 138.10(10) . . ?
C1S N1S Mn 167.45(19) . . ?
N1S C1S C2S 179.3(3) . . ?
C1S C2S H2SA 110.1(19) . . ?
C1S C2S H2SB 112(2) . . ?
H2SA C2S H2SB 109(3) . . ?
C1S C2S H2SC 110(2) . . ?
H2SA C2S H2SC 112(3) . . ?
H2SB C2S H2SC 103(3) . . ?
O24 Cl2 O22 109.46(12) . . ?
O24 Cl2 O23 109.62(14) . . ?
O22 Cl2 O23 109.62(14) . . ?
O24 Cl2 O21 109.58(12) . . ?
O22 Cl2 O21 110.18(12) . . ?
O23 Cl2 O21 108.36(12) . . ?

loop_
_geom_bond_atom_site_label_1
_geom_bond_atom_site_label_2
_geom_bond_distance
_geom_bond_site_symmetry_2
_geom_bond_publ_flag
Mn O11 2.2115(17) . ?
Mn N1S 2.280(2) . ?
Mn N4 2.2835(18) . ?
Mn N1 2.2842(19) . ?
Mn N2 2.2854(19) . ?
Mn N3 2.3060(19) . ?
N1 C1 1.347(3) . ?
N1 C5 1.351(3) . ?
N2 C6 1.469(3) . ?
N2 C18 1.481(3) . ?
N2 C7 1.492(3) . ?
N3 C16 1.471(3) . ?
N3 C17 1.480(3) . ?
N3 C9 1.493(3) . ?
N4 C15 1.349(3) . ?
N4 C11 1.352(3) . ?
C1 C2 1.394(3) . ?
C1 C19 1.488(4) . ?
C2 C3 1.363(4) . ?
C2 H2 0.93(3) . ?
C3 C4 1.383(4) . ?
C3 H3 0.88(3) . ?
C4 C5 1.384(3) . ?
C4 H4 0.92(3) . ?
C5 C6 1.504(3) . ?
C6 H6A 1.02(2) . ?
C6 H6B 0.96(3) . ?
C7 C8 1.506(4) . ?
C7 H7A 0.89(3) . ?
C7 H7B 0.96(3) . ?
C8 C9 1.507(4) . ?
C8 H8A 0.96(3) . ?
C8 H8B 0.91(3) . ?
C9 H9A 0.93(3) . ?
C9 H9B 0.94(2) . ?
C11 C12 1.392(3) . ?
C11 C20 1.495(3) . ?
C12 C13 1.374(4) . ?
C12 H12 0.89(2) . ?
C13 C14 1.369(4) . ?
C13 H13 0.94(3) . ?
C14 C15 1.384(3) . ?
C14 H14 0.83(3) . ?
C15 C16 1.509(3) . ?
C16 H16A 0.96(2) . ?
C16 H16B 0.96(2) . ?
C17 C18 1.561(4) . ?
C17 H17A 0.94(2) . ?
C17 H17B 0.95(3) . ?
C18 H18A 0.90(2) . ?
C18 H18B 0.91(3) . ?
C19 H19A 0.87(4) . ?
C19 H19B 0.91(3) . ?
C19 H19C 0.89(4) . ?
C20 H20A 0.95(3) . ?
C20 H20B 0.93(3) . ?
C20 H20C 0.90(3) . ?
Cl1 O13 1.4253(18) . ?
Cl1 O14 1.4274(18) . ?
Cl1 O12 1.4298(17) . ?
Cl1 O11 1.4558(17) . ?
N1S C1S 1.134(3) . ?
C1S C2S 1.448(4) . ?
C2S H2SA 0.91(3) . ?
C2S H2SB 0.94(4) . ?
C2S H2SC 0.93(3) . ?
Cl2 O24 1.4223(19) . ?
Cl2 O22 1.429(2) . ?
Cl2 O23 1.430(2) . ?
Cl2 O21 1.4379(17) . ?

loop_
_geom_torsion_atom_site_label_1
_geom_torsion_atom_site_label_2
_geom_torsion_atom_site_label_3
_geom_torsion_atom_site_label_4
_geom_torsion
_geom_torsion_site_symmetry_1
_geom_torsion_site_symmetry_2
_geom_torsion_site_symmetry_3
_geom_torsion_site_symmetry_4
_geom_torsion_publ_flag
O11 Mn N1 C1 51.37(19) . . . . ?
N1S Mn N1 C1 -112.43(19) . . . . ?
N4 Mn N1 C1 -41.2(2) . . . . ?
N2 Mn N1 C1 161.7(2) . . . . ?
N3 Mn N1 C1 134.50(18) . . . . ?
O11 Mn N1 C5 -118.02(16) . . . . ?
N1S Mn N1 C5 78.18(16) . . . . ?
N4 Mn N1 C5 149.43(15) . . . . ?
N2 Mn N1 C5 -7.69(15) . . . . ?
N3 Mn N1 C5 -34.9(2) . . . . ?
O11 Mn N2 C6 106.99(15) . . . . ?
N1S Mn N2 C6 -60.52(15) . . . . ?
N4 Mn N2 C6 -131.60(15) . . . . ?
N1 Mn N2 C6 28.25(14) . . . . ?
N3 Mn N2 C6 -169.91(16) . . . . ?
O11 Mn N2 C18 -132.60(14) . . . . ?
N1S Mn N2 C18 59.88(15) . . . . ?
N4 Mn N2 C18 -11.20(19) . . . . ?
N1 Mn N2 C18 148.66(15) . . . . ?
N3 Mn N2 C18 -49.51(14) . . . . ?
O11 Mn N2 C7 -11.54(16) . . . . ?
N1S Mn N2 C7 -179.05(16) . . . . ?
N4 Mn N2 C7 109.87(16) . . . . ?
N1 Mn N2 C7 -90.28(15) . . . . ?
N3 Mn N2 C7 71.56(15) . . . . ?
O11 Mn N3 C16 -80.96(15) . . . . ?
N1S Mn N3 C16 91.33(15) . . . . ?
N4 Mn N3 C16 15.32(15) . . . . ?
N1 Mn N3 C16 -162.03(14) . . . . ?
N2 Mn N3 C16 169.85(16) . . . . ?
O11 Mn N3 C17 161.01(15) . . . . ?
N1S Mn N3 C17 -26.69(15) . . . . ?
N4 Mn N3 C17 -102.70(15) . . . . ?
N1 Mn N3 C17 79.95(17) . . . . ?
N2 Mn N3 C17 51.83(14) . . . . ?
O11 Mn N3 C9 39.87(15) . . . . ?
N1S Mn N3 C9 -147.84(15) . . . . ?
N4 Mn N3 C9 136.16(16) . . . . ?
N1 Mn N3 C9 -41.2(2) . . . . ?
N2 Mn N3 C9 -69.31(15) . . . . ?
O11 Mn N4 C15 94.48(15) . . . . ?
N1S Mn N4 C15 -103.52(16) . . . . ?
N1 Mn N4 C15 -176.91(14) . . . . ?
N2 Mn N4 C15 -30.8(2) . . . . ?
N3 Mn N4 C15 5.93(15) . . . . ?
O11 Mn N4 C11 -104.67(18) . . . . ?
N1S Mn N4 C11 57.33(18) . . . . ?
N1 Mn N4 C11 -16.1(2) . . . . ?
N2 Mn N4 C11 130.08(18) . . . . ?
N3 Mn N4 C11 166.78(19) . . . . ?
C5 N1 C1 C2 3.8(3) . . . . ?
Mn N1 C1 C2 -165.12(18) . . . . ?
C5 N1 C1 C19 -173.1(2) . . . . ?
Mn N1 C1 C19 17.9(3) . . . . ?
N1 C1 C2 C3 -2.9(4) . . . . ?
C19 C1 C2 C3 174.0(2) . . . . ?
C1 C2 C3 C4 0.3(4) . . . . ?
C2 C3 C4 C5 1.1(4) . . . . ?
C1 N1 C5 C4 -2.4(3) . . . . ?
Mn N1 C5 C4 168.12(19) . . . . ?
C1 N1 C5 C6 174.4(2) . . . . ?
Mn N1 C5 C6 -15.1(3) . . . . ?
C3 C4 C5 N1 -0.1(4) . . . . ?
C3 C4 C5 C6 -176.8(2) . . . . ?
C18 N2 C6 C5 -161.5(2) . . . . ?
C7 N2 C6 C5 74.4(2) . . . . ?
Mn N2 C6 C5 -44.9(2) . . . . ?
N1 C5 C6 N2 41.7(3) . . . . ?
C4 C5 C6 N2 -141.4(2) . . . . ?
C6 N2 C7 C8 161.5(2) . . . . ?
C18 N2 C7 C8 36.9(3) . . . . ?
Mn N2 C7 C8 -81.2(2) . . . . ?
N2 C7 C8 C9 54.7(3) . . . . ?
C16 N3 C9 C8 -168.2(2) . . . . ?
C17 N3 C9 C8 -46.7(3) . . . . ?
Mn N3 C9 C8 70.2(2) . . . . ?
C7 C8 C9 N3 -47.8(3) . . . . ?
C15 N4 C11 C12 2.3(3) . . . . ?
Mn N4 C11 C12 -157.64(17) . . . . ?
C15 N4 C11 C20 -175.8(2) . . . . ?
Mn N4 C11 C20 24.3(3) . . . . ?
N4 C11 C12 C13 1.0(4) . . . . ?
C20 C11 C12 C13 179.0(2) . . . . ?
C11 C12 C13 C14 -2.4(4) . . . . ?
C12 C13 C14 C15 0.6(4) . . . . ?
C11 N4 C15 C14 -4.2(3) . . . . ?
Mn N4 C15 C14 158.26(19) . . . . ?
C11 N4 C15 C16 170.5(2) . . . . ?
Mn N4 C15 C16 -27.0(2) . . . . ?
C13 C14 C15 N4 2.8(4) . . . . ?
C13 C14 C15 C16 -171.7(2) . . . . ?
C17 N3 C16 C15 79.3(2) . . . . ?
C9 N3 C16 C15 -159.5(2) . . . . ?
Mn N3 C16 C15 -33.4(2) . . . . ?
N4 C15 C16 N3 42.3(3) . . . . ?
C14 C15 C16 N3 -142.9(2) . . . . ?
C16 N3 C17 C18 -163.9(2) . . . . ?
C9 N3 C17 C18 76.9(3) . . . . ?
Mn N3 C17 C18 -47.6(2) . . . . ?
C6 N2 C18 C17 155.2(2) . . . . ?
C7 N2 C18 C17 -82.1(2) . . . . ?
Mn N2 C18 C17 38.2(2) . . . . ?
N3 C17 C18 N2 6.9(3) . . . . ?
O13 Cl1 O11 Mn -103.96(17) . . . . ?
O14 Cl1 O11 Mn 136.36(16) . . . . ?
O12 Cl1 O11 Mn 16.28(19) . . . . ?
N1S Mn O11 Cl1 -58.5(3) . . . . ?
N4 Mn O11 Cl1 20.82(17) . . . . ?
N1 Mn O11 Cl1 -122.32(17) . . . . ?
N2 Mn O11 Cl1 165.48(15) . . . . ?
N3 Mn O11 Cl1 97.07(16) . . . . ?
O11 Mn N1S C1S -60.6(10) . . . . ?
N4 Mn N1S C1S -142.3(9) . . . . ?
N1 Mn N1S C1S 2.7(9) . . . . ?
N2 Mn N1S C1S 77.9(9) . . . . ?
N3 Mn N1S C1S 144.9(9) . . . . ?
Mn N1S C1S C2S -125(26) . . . . ?
